data_2019470
loop_
_publ_author_name
'Wu, De-Hong'

_publ_section_title
;
 A one-dimensional ladder-like six-coordinate cadmium polymer:
 <i>catena</i>-poly[bis[(<i>S</i>)-2-methylpiperazine-1,4-diium]
 [bis[trichloridocadmium(II)]-di-\m~3~-chlorido]]
;
_journal_coeditor_code WQ3059
_journal_issue 5
_journal_name_full 'Acta Crystallographica Section C'
_journal_page_first 445
_journal_page_last 448
_journal_paper_doi 10.1107/S205322961400655X
_journal_volume 70
_journal_year 2014
_chemical_formula_iupac '(C5 H14 N2) [Cd Cl4]'
_chemical_formula_moiety '(C5 H15 N2 2+), Cd Cl4 4-'
_chemical_formula_sum 'C5 H14 Cd Cl4 N2'
_chemical_formula_weight 356.38
_chemical_name_systematic
;
<i>catena</i>-Poly[bis[(<i>S</i>)-2-methylpiperazine-1,4-diium]
[bis[trichloridocadmium(II)]-di-\m~3~-chlorido]]
;
_space_group_IT_number 19
_symmetry_cell_setting orthorhombic
_symmetry_space_group_name_Hall 'P 2ac 2ab'
_symmetry_space_group_name_H-M 'P 21 21 21'
_atom_sites_solution_hydrogens geom
_atom_sites_solution_primary direct
_atom_sites_solution_secondary difmap
_audit_creation_method SHELXL97
_cell_angle_alpha 90.00
_cell_angle_beta 90.00
_cell_angle_gamma 90.00
_cell_formula_units_Z 4
_cell_length_a 13.342(7)
_cell_length_b 5.853(3)
_cell_length_c 15.404(8)
_cell_measurement_reflns_used 4003
_cell_measurement_temperature 291(2)
_cell_measurement_theta_max 27.48
_cell_measurement_theta_min 2.64
_cell_volume 1202.9(11)
_computing_cell_refinement 'CrystalClear (Rigaku, 2005)'
_computing_data_collection 'CrystalClear (Rigaku, 2005)'
_computing_data_reduction 'CrystalClear (Rigaku, 2005)'
_computing_molecular_graphics 'SHELXTL (Sheldrick, 2008)'
_computing_publication_material 'SHELXTL (Sheldrick, 2008)'
_computing_structure_refinement 'SHELXL97 (Sheldrick, 2008)'
_computing_structure_solution 'SHELXS97 (Sheldrick, 2008)'
_diffrn_ambient_temperature 291(2)
_diffrn_detector_area_resol_mean 13.6612
_diffrn_measured_fraction_theta_full 0.998
_diffrn_measured_fraction_theta_max 0.998
_diffrn_measurement_device_type 'Rigaku Mercury2'
_diffrn_measurement_method 'CCD profile fitting'
_diffrn_radiation_monochromator graphite
_diffrn_radiation_source 'fine-focus sealed tube'
_diffrn_radiation_type MoK\a
_diffrn_radiation_wavelength 0.71073
_diffrn_reflns_av_R_equivalents 0.0498
_diffrn_reflns_av_sigmaI/netI 0.0400
_diffrn_reflns_limit_h_max 17
_diffrn_reflns_limit_h_min -17
_diffrn_reflns_limit_k_max 7
_diffrn_reflns_limit_k_min -7
_diffrn_reflns_limit_l_max 19
_diffrn_reflns_limit_l_min -19
_diffrn_reflns_number 12240
_diffrn_reflns_theta_full 27.48
_diffrn_reflns_theta_max 27.48
_diffrn_reflns_theta_min 2.64
_exptl_absorpt_coefficient_mu 2.659
_exptl_absorpt_correction_T_max 0.40
_exptl_absorpt_correction_T_min 0.35
_exptl_absorpt_correction_type multi-scan
_exptl_absorpt_process_details '(CrystalClear; Rigaku, 2005)'
_exptl_crystal_colour colourless
_exptl_crystal_density_diffrn 1.968
_exptl_crystal_density_method 'not measured'
_exptl_crystal_description block
_exptl_crystal_F_000 696
_exptl_crystal_size_max 0.36
_exptl_crystal_size_mid 0.32
_exptl_crystal_size_min 0.30
_refine_diff_density_max 0.815
_refine_diff_density_min -0.568
_refine_ls_abs_structure_details 'Flack (1983), <b>with how many Friedel pairs?</b>'
_refine_ls_abs_structure_Flack -0.06(2)
_refine_ls_extinction_coef 0.0058(4)
_refine_ls_extinction_expression Fc^*^=kFc[1+0.001xFc^2^\l^3^/sin(2\q)]^-1/4^
_refine_ls_extinction_method 'SHELXL97 (Sheldrick, 2008)'
_refine_ls_goodness_of_fit_ref 1.014
_refine_ls_hydrogen_treatment constr
_refine_ls_matrix_type full
_refine_ls_number_parameters 114
_refine_ls_number_reflns 2758
_refine_ls_number_restraints 0
_refine_ls_restrained_S_all 1.014
_refine_ls_R_factor_all 0.0261
_refine_ls_R_factor_gt 0.0227
_refine_ls_shift/su_max 0.001
_refine_ls_shift/su_mean 0.000
_refine_ls_structure_factor_coef Fsqd
_refine_ls_weighting_details 'calc w = 1/[\s^2^(Fo^2^)+(0.0220P)^2^+0.0000P] where P=(Fo^2^+2Fc^2^)/3'
_refine_ls_weighting_scheme calc
_refine_ls_wR_factor_gt 0.0472
_refine_ls_wR_factor_ref 0.0478
_reflns_number_gt 2654
_reflns_number_total 2758
_reflns_threshold_expression I>2\s(I)
_cod_data_source_file wq3059sup1.cf
_cod_data_source_block I
_cod_depositor_comments 'Adding full bibliography for 2019470.cif.'
_cod_original_formula_sum 'C5 H14 Cd1 Cl4 N2'
_cod_database_code 2019470
_cod_database_fobs_code 2019470

loop_
_symmetry_equiv_pos_as_xyz
'x, y, z'
'-x+1/2, -y, z+1/2'
'x+1/2, -y+1/2, -z'
'-x, y+1/2, -z+1/2'

loop_
_atom_site_type_symbol
_atom_site_label
_atom_site_fract_x
_atom_site_fract_y
_atom_site_fract_z
_atom_site_U_iso_or_equiv
_atom_site_adp_type
_atom_site_calc_flag
_atom_site_refinement_flags
_atom_site_occupancy
_atom_site_symmetry_multiplicity
C C1 0.6439(2) 0.5947(5) 0.57259(18) 0.0335(6) Uani d . 1 1
H H1 0.6716 0.7441 0.5884 0.040 Uiso d R 1 1
C C2 0.7118(2) 0.4106(6) 0.60808(17) 0.0354(6) Uani d . 1 1
H H2A 0.7167 0.4264 0.6706 0.042 Uiso d R 1 1
H H2B 0.6830 0.2620 0.5956 0.042 Uiso d R 1 1
C C3 0.8107(2) 0.4090(5) 0.47352(17) 0.0354(6) Uani d . 1 1
H H3A 0.7861 0.2598 0.4561 0.043 Uiso d R 1 1
H H3B 0.8779 0.4273 0.4506 0.043 Uiso d R 1 1
C C4 0.74363(19) 0.5910(6) 0.43714(17) 0.0337(6) Uani d . 1 1
H H4A 0.7720 0.7400 0.4495 0.040 Uiso d R 1 1
H H4B 0.7393 0.5741 0.3746 0.040 Uiso d R 1 1
C C5 0.5386(2) 0.5758(9) 0.6091(2) 0.0599(9) Uani d . 1 1
H H5A 0.5113 0.4285 0.5952 0.090 Uiso d R 1 1
H H5B 0.4972 0.6928 0.5842 0.090 Uiso d R 1 1
H H5C 0.5407 0.5942 0.6710 0.090 Uiso d R 1 1
Cd Cd1 0.893832(13) 0.92676(4) 0.763339(12) 0.03140(7) Uani d . 1 1
Cl Cl1 0.88902(5) 0.92559(11) 0.59419(4) 0.02782(12) Uani d . 1 1
Cl Cl2 0.71085(5) 0.90735(16) 0.77661(5) 0.04507(18) Uani d . 1 1
Cl Cl3 0.92925(5) 0.92619(13) 0.93032(4) 0.02815(13) Uani d . 1 1
Cl Cl4 1.08727(4) 0.91555(12) 0.74166(4) 0.02624(12) Uani d . 1 1
N N1 0.64182(16) 0.5756(5) 0.47552(14) 0.0314(5) Uani d . 1 1
H H1A 0.6134 0.4444 0.4617 0.041(8) Uiso d R 1 1
H H1B 0.6119 0.6750 0.4575 0.037(9) Uiso d R 1 1
N N2 0.81308(16) 0.4241(4) 0.56966(13) 0.0306(4) Uani d . 1 1
H H2C 0.8414 0.3201 0.5872 0.042(10) Uiso d R 1 1
H H2D 0.8433 0.5511 0.5842 0.025(7) Uiso d R 1 1

loop_
_atom_site_aniso_label
_atom_site_aniso_U_11
_atom_site_aniso_U_22
_atom_site_aniso_U_33
_atom_site_aniso_U_12
_atom_site_aniso_U_13
_atom_site_aniso_U_23
C1 0.0380(14) 0.0306(14) 0.0319(14) 0.0026(13) -0.0092(11) -0.0045(13)
C2 0.0413(15) 0.0330(14) 0.0319(14) -0.0041(14) -0.0100(11) 0.0027(14)
C3 0.0392(14) 0.0359(15) 0.0311(13) 0.0062(15) -0.0089(11) -0.0057(13)
C4 0.0375(14) 0.0330(14) 0.0306(13) -0.0028(14) -0.0101(11) 0.0063(13)
C5 0.0441(18) 0.085(3) 0.050(2) 0.004(2) -0.0037(15) -0.003(2)
Cd1 0.02546(10) 0.04512(12) 0.02363(10) -0.00011(10) 0.00011(7) 0.00010(9)
Cl1 0.0366(3) 0.0220(3) 0.0249(3) -0.0008(4) -0.0043(2) -0.0001(3)
Cl2 0.0273(3) 0.0614(4) 0.0466(4) -0.0015(4) 0.0026(3) 0.0016(4)
Cl3 0.0358(3) 0.0225(3) 0.0262(3) -0.0006(3) 0.0023(2) 0.0002(3)
Cl4 0.0236(3) 0.0309(3) 0.0242(3) -0.0006(2) 0.0001(2) 0.0002(3)
N1 0.0361(11) 0.0233(10) 0.0347(12) 0.0038(11) -0.0153(9) 0.0016(11)
N2 0.0357(11) 0.0240(10) 0.0321(11) 0.0017(12) -0.0149(9) 0.0026(11)

loop_
_atom_type_symbol
_atom_type_description
_atom_type_scat_dispersion_real
_atom_type_scat_dispersion_imag
_atom_type_scat_source
C C 0.0033 0.0016 'International Tables Vol C Tables 4.2.6.8 and 6.1.1.4'
H H 0.0000 0.0000 'International Tables Vol C Tables 4.2.6.8 and 6.1.1.4'
Cd Cd -0.8075 1.2024 'International Tables Vol C Tables 4.2.6.8 and 6.1.1.4'
Cl Cl 0.1484 0.1585 'International Tables Vol C Tables 4.2.6.8 and 6.1.1.4'
N N 0.0061 0.0033 'International Tables Vol C Tables 4.2.6.8 and 6.1.1.4'

loop_
_geom_angle_atom_site_label_1
_geom_angle_atom_site_label_2
_geom_angle_atom_site_label_3
_geom_angle_site_symmetry_3
_geom_angle
N1 C1 C2 . 108.6(2)
N1 C1 C5 . 110.3(2)
C2 C1 C5 . 111.7(3)
N1 C1 H1 . 108.8
C2 C1 H1 . 108.7
C5 C1 H1 . 108.8
N2 C2 C1 . 111.4(2)
N2 C2 H2A . 109.4
C1 C2 H2A . 109.4
N2 C2 H2B . 109.4
C1 C2 H2B . 109.3
H2A C2 H2B . 108.0
N2 C3 C4 . 110.1(2)
N2 C3 H3A . 109.7
C4 C3 H3A . 109.6
N2 C3 H3B . 109.7
C4 C3 H3B . 109.7
H3A C3 H3B . 108.1
N1 C4 C3 . 110.7(2)
N1 C4 H4A . 109.5
C3 C4 H4A . 109.4
N1 C4 H4B . 109.6
C3 C4 H4B . 109.5
H4A C4 H4B . 108.1
C1 C5 H5A . 109.5
C1 C5 H5B . 109.5
H5A C5 H5B . 109.5
C1 C5 H5C . 109.5
H5A C5 H5C . 109.5
H5B C5 H5C . 109.5
Cl2 Cd1 Cl4 . 175.15(3)
Cl2 Cd1 Cl1 . 93.36(2)
Cl4 Cd1 Cl1 . 84.04(2)
Cl2 Cd1 Cl3 . 95.61(3)
Cl4 Cd1 Cl3 . 86.96(2)
Cl1 Cd1 Cl3 . 171.00(2)
Cl2 Cd1 Cl4 4_756 97.80(3)
Cl4 Cd1 Cl4 4_756 86.253(18)
Cl1 Cd1 Cl4 4_756 88.740(19)
Cl3 Cd1 Cl4 4_756 90.67(2)
Cd1 Cl4 Cd1 4_746 96.63(2)
C4 N1 C1 . 112.1(2)
C4 N1 H1A . 110.5
C1 N1 H1A . 108.3
C4 N1 H1B . 106.8
C1 N1 H1B . 108.5
H1A N1 H1B . 110.6
C2 N2 C3 . 112.1(2)
C2 N2 H2C . 105.5
C3 N2 H2C . 108.3
C2 N2 H2D . 111.4
C3 N2 H2D . 108.4
H2C N2 H2D . 111.0

loop_
_geom_bond_atom_site_label_1
_geom_bond_atom_site_label_2
_geom_bond_site_symmetry_2
_geom_bond_distance
C1 N1 . 1.500(3)
C1 C2 . 1.510(4)
C1 C5 . 1.517(4)
C1 H1 . 0.9800
C2 N2 . 1.477(4)
C2 H2A . 0.9700
C2 H2B . 0.9700
C3 N2 . 1.484(3)
C3 C4 . 1.500(4)
C3 H3A . 0.9700
C3 H3B . 0.9700
C4 N1 . 1.484(3)
C4 H4A . 0.9700
C4 H4B . 0.9700
C5 H5A . 0.9600
C5 H5B . 0.9600
C5 H5C . 0.9600
Cd1 Cl2 . 2.4525(15)
Cd1 Cl4 . 2.6032(14)
Cd1 Cl1 . 2.6064(15)
Cd1 Cl3 . 2.6152(15)
Cd1 Cl4 4_756 2.8730(16)
Cl4 Cd1 4_746 2.8730(16)
N1 H1A . 0.8825
N1 H1B . 0.7586
N2 H2C . 0.7656
N2 H2D . 0.8743

loop_
_geom_hbond_atom_site_label_D
_geom_hbond_atom_site_label_H
_geom_hbond_atom_site_label_A
_geom_hbond_site_symmetry_A
_geom_hbond_distance_DH
_geom_hbond_distance_HA
_geom_hbond_distance_DA
_geom_hbond_angle_DHA
N1 H1A Cl3 2_664 0.88 2.29 3.164(3) 169
N1 H1B Cl3 2_674 0.76 2.43 3.145(3) 157
N2 H2C Cl1 1_545 0.77 2.40 3.112(3) 156
N2 H2D Cl1 . 0.87 2.28 3.128(3) 163
